data_4131910
loop_
_publ_author_name
'Albalad, Jorge'
'Xu, Heng'
'G\'andara, Felipe'
'Haouas, Mohamed'
'Martineau-Corcos, Charlotte'
'Mas-Ballest\'e, Rub\'en'
'Barnett, Sarah A.'
'Juanhuix, Judith'
'Imaz, Inhar'
'Maspoch, Daniel'

_publ_section_title
;
 Single-Crystal-to-Single-Crystal Postsynthetic Modification of a
 Metal-Organic Framework via Ozonolysis.
;
_journal_issue 6
_journal_name_full 'Journal of the American Chemical Society'
_journal_page_first 2028
_journal_page_last 2031
_journal_paper_doi 10.1021/jacs.7b12913
_journal_volume 140
_journal_year 2018
_chemical_formula_moiety '0.5(C88 H9.2 O73.6 Zr12), 2.57(O3)'
_chemical_formula_sum 'C44 H4.6 O44.5 Zr6'
_chemical_formula_weight 1792.40
_space_group_crystal_system monoclinic
_space_group_IT_number 5
_space_group_name_Hall 'C 2y'
_space_group_name_H-M_alt 'C 1 2 1'
_atom_sites_solution_hydrogens difmap
_atom_sites_solution_primary direct
_audit_creation_date 2017-11-30
_audit_creation_method
;
Olex2 1.2
(compiled 2017.08.10 svn.r3458 for OlexSys, GUI svn.r5381)
;
_cell_angle_alpha 90
_cell_angle_beta 135.00(3)
_cell_angle_gamma 90
_cell_formula_units_Z 2
_cell_length_a 20.747(4)
_cell_length_b 20.747(4)
_cell_length_c 14.670(3)
_cell_measurement_temperature 293(2)
_cell_volume 4465(3)
_computing_molecular_graphics 'Olex2 (Dolomanov et al., 2009)'
_computing_publication_material 'Olex2 (Dolomanov et al., 2009)'
_computing_structure_refinement 'XL (Sheldrick, 2008)'
_computing_structure_solution 'XS (Sheldrick, 2008)'
_diffrn_ambient_temperature 293(2)
_diffrn_measured_fraction_theta_full 1.000
_diffrn_measured_fraction_theta_max 0.928
_diffrn_measurement_device_type 'Bruker APEX-II CCD'
_diffrn_measurement_method '\w scans'
_diffrn_radiation_wavelength 0.6199
_diffrn_reflns_av_R_equivalents 0.1047
_diffrn_reflns_av_unetI/netI 0.1105
_diffrn_reflns_Laue_measured_fraction_full 1.000
_diffrn_reflns_Laue_measured_fraction_max 0.928
_diffrn_reflns_limit_h_max 38
_diffrn_reflns_limit_h_min -37
_diffrn_reflns_limit_k_max 39
_diffrn_reflns_limit_k_min -39
_diffrn_reflns_limit_l_max 26
_diffrn_reflns_limit_l_min -27
_diffrn_reflns_number 68694
_diffrn_reflns_point_group_measured_fraction_full 0.999
_diffrn_reflns_point_group_measured_fraction_max 0.856
_diffrn_reflns_theta_full 21.835
_diffrn_reflns_theta_max 36.109
_diffrn_reflns_theta_min 1.483
_diffrn_standards_number 0
_exptl_absorpt_coefficient_mu 3.010
_exptl_absorpt_correction_type none
_exptl_crystal_density_diffrn 1.333
_exptl_crystal_F_000 1729
_refine_diff_density_max 3.193
_refine_diff_density_min -0.845
_refine_diff_density_rms 0.180
_refine_ls_abs_structure_details
;
 Flack x determined using 7775 quotients [(I+)-(I-)]/[(I+)+(I-)]
 (Parsons, Flack and Wagner, Acta Cryst. B69 (2013) 249-259).
;
_refine_ls_abs_structure_Flack 0.461(15)
_refine_ls_extinction_method none
_refine_ls_goodness_of_fit_ref 1.015
_refine_ls_hydrogen_treatment refU
_refine_ls_matrix_type full
_refine_ls_number_parameters 581
_refine_ls_number_reflns 27598
_refine_ls_number_restraints 9
_refine_ls_restrained_S_all 1.015
_refine_ls_R_factor_all 0.0766
_refine_ls_R_factor_gt 0.0616
_refine_ls_shift/su_max 0.003
_refine_ls_shift/su_mean 0.000
_refine_ls_structure_factor_coef Fsqd
_refine_ls_weighting_details 'w=1/[\s^2^(Fo^2^)+(0.0820P)^2^] where P=(Fo^2^+2Fc^2^)/3'
_refine_ls_weighting_scheme calc
_refine_ls_wR_factor_gt 0.1620
_refine_ls_wR_factor_ref 0.1791
_reflns_Friedel_coverage 0.811
_reflns_Friedel_fraction_full 0.999
_reflns_Friedel_fraction_max 0.782
_reflns_number_gt 21341
_reflns_number_total 27598
_reflns_threshold_expression 'I > 2\s(I)'
_cod_data_source_file ja7b12913_si_004.cif
_cod_data_source_block c2m
_cod_original_cell_volume 4465(2)
_cod_original_formula_sum 'C44 H4.60 O44.50 Zr6'
_cod_database_code 4131910
_shelx_shelxl_version_number 2014/7
_shelx_space_group_comment
;
The symmetry employed for this shelxl refinement is uniquely defined
by the following loop, which should always be used as a source of
symmetry information in preference to the above space-group names.
They are only intended as comments.
;
_olex2_refinement_description
;
1. Restrained distances
 C10-C3
 1.7 with sigma of 0.02
 C1-C15
 1.7 with sigma of 0.02
 C12-C9
 1.7 with sigma of 0.02
 C4AA-C14
 1.7 with sigma of 0.02
 C0AA-C1B
 1.7 with sigma of 0.02
 C2-C1D
 1.7 with sigma of 0.02
 C1H-C20
 1.7 with sigma of 0.02
 C4-C1F
 1.7 with sigma of 0.02
2. Uiso/Uaniso restraints and constraints
Uiso(H10) = Uiso(C10) = Uiso(O19) = Uiso(O1B) = Uiso(O1A) = Uiso(C13) =
Uiso(H13B) = Uiso(H13A)
Uiso(H15) = Uiso(C15) = Uiso(O1H) = Uiso(O1F) = Uiso(O1G) = Uiso(C16) =
Uiso(H16)
Uiso(H9) = Uiso(C9) = Uiso(O1E) = Uiso(O1C) = Uiso(O1D) = Uiso(H17B) =
Uiso(C17) = Uiso(H17A)
Uiso(H14) = Uiso(C14) = Uiso(O1K) = Uiso(O1I) = Uiso(C1A) = Uiso(O1J) =
Uiso(H1AB) = Uiso(H1AA)
Uiso(H1B) = Uiso(C1B) = Uiso(O1L) = Uiso(O1N) = Uiso(H1CA) = Uiso(C1C) =
Uiso(O1M) = Uiso(H1CB)
Uiso(H1D) = Uiso(C1D) = Uiso(O1O) = Uiso(O1Q) = Uiso(O1P) = Uiso(C1E) =
Uiso(H1EB) = Uiso(H1EA)
Uiso(C1I) = Uiso(H1IB) = Uiso(H1IA) = Uiso(O1V) = Uiso(O1W) = Uiso(O1S) =
Uiso(C1H) = Uiso(H1H)
Uiso(H1F) = Uiso(C1F) = Uiso(O1R) = Uiso(O1U) = Uiso(O1T) = Uiso(C1G) =
Uiso(H1GB) = Uiso(H1GA)
3. Others
 Fixed Sof: O6(0.5) O8(0.5) O10(0.85) O12(0.85) O15(0.85) O16(0.85) O20(0.85)
 C21(0.85) O22(0.85) C27(0.85) C29(0.85) C34(0.85) C41(0.85) O1(0.85) O2(0.85)
 O3(0.85) O4(0.85) C5(0.85) C6(0.85) C7(0.85) C8(0.85) O0AA(0.85) C2(0.85)
 C4(0.85) C0AA(0.85) C1AA(0.85) C11(0.85) C12(0.85) O13(0.85) C19(0.85)
 C1(0.85) C2AA(0.85) C3(0.85) C4AA(0.85) C3AA(0.85) C5AA(0.85) C18(0.85)
 O1AA(0.5) O11(0.5) O6AA(0.25) O8AA(0.25) O5AA(0.25) O9(0.25) O2AA(0.25)
 O3AA(0.25) O4AA(0.25) C20(0.85) O4BA(0.15) O5BA(0.15) O9AA(0.15) O0BA(0.15)
 O1BA(0.15) O14(0.15) O3BA(0.15) O17(0.15) O18(0.15) O8BA(0.25) O6BA(0.25)
 O7BA(0.25) O7AA(0.33333) O9BA(0.15) O0CA(0.15) O57(0.1) O2CA(0.33333)
 O2BA(0.15) O1CA(0.33333) O3CA(0.25) C10(0.1) C13(0.1) H13A(0.1) H13B(0.1)
 H10(0.1) O19(0.1) O1A(0.1) O1B(0.1) C15(0.1) C16(0.1) H16(0.1) H15(0.1)
 O1F(0.1) O1G(0.1) O1H(0.1) C9(0.1) C17(0.1) H17A(0.1) H17B(0.1) H9(0.1)
 O1C(0.1) O1D(0.1) O1E(0.1) C14(0.1) C1A(0.1) H1AA(0.1) H1AB(0.1) H14(0.1)
 O1I(0.1) O1J(0.1) O1K(0.1) C1B(0.1) C1C(0.1) H1CA(0.1) H1CB(0.1) H1B(0.1)
 O1L(0.1) O1M(0.1) O1N(0.1) C1D(0.1) C1E(0.1) H1EA(0.1) H1EB(0.1) H1D(0.1)
 O1O(0.1) O1P(0.1) O1Q(0.1) C1H(0.1) C1I(0.1) H1IA(0.1) H1IB(0.1) H1H(0.1)
 O1S(0.1) O1V(0.1) O1W(0.1) C1F(0.1) C1G(0.1) H1GA(0.1) H1GB(0.1) H1F(0.1)
 O1R(0.1) O1T(0.1) O1U(0.1)
4.a Free rotating group:
 C10(C13,H13A,H13B,H10,O19,O1A,O1B), C15(C16,H16,H15,O1F,O1G,O1H), C9(C17,H17A,
 H17B,H9,O1C,O1D,O1E), C14(C1A,H1AA,H1AB,H14,O1I,O1J,O1K), C1B(C1C,H1CA,H1CB,
 H1B,O1L,O1M,O1N), C1D(C1E,H1EA,H1EB,H1D,O1O,O1P,O1Q), C1H(C1I,H1IA,H1IB,H1H,
 O1S,O1V,O1W), C1F(C1G,H1GA,H1GB,H1F,O1R,O1T,O1U)
;
_olex2_submission_special_instructions 'No special instructions were received'

loop_
_space_group_symop_operation_xyz
'x, y, z'
'-x, y, -z'
'x+1/2, y+1/2, z'
'-x+1/2, y+1/2, -z'

loop_
_atom_site_label
_atom_site_type_symbol
_atom_site_fract_x
_atom_site_fract_y
_atom_site_fract_z
_atom_site_U_iso_or_equiv
_atom_site_adp_type
_atom_site_occupancy
_atom_site_site_symmetry_order
_atom_site_calc_flag
_atom_site_refinement_flags_posn
_atom_site_refinement_flags_adp
_atom_site_refinement_flags_occupancy
_atom_site_disorder_assembly
_atom_site_disorder_group
Zr1 Zr 1.0000 0.48028(2) 0.0000 0.01914(13) Uani 1 2 d S T P . .
Zr2 Zr 0.88067(2) 0.59962(4) -0.00001(2) 0.01958(5) Uani 1 1 d . . . . .
Zr3 Zr 1.11932(2) 0.59960(4) 0.23862(2) 0.01956(5) Uani 1 1 d . . . . .
Zr4 Zr 1.0000 0.71893(2) 0.0000 0.02005(14) Uani 1 2 d S T P . .
O5 O 1.1184(3) 0.5405(3) 0.1181(5) 0.0545(15) Uiso 1 1 d . . . . .
O6 O 0.8619(3) 0.6682(2) -0.1385(4) 0.0116(6) Uiso 0.5 1 d . . . A .
O7 O 1.0000(4) 0.5408(3) 0.1185(5) 0.0547(16) Uiso 1 1 d . . . . .
O8 O 1.0000(3) 0.6684(2) 0.1383(4) 0.0122(6) Uiso 0.5 1 d . . . A .
O10 O 1.0935(5) 0.4275(3) 0.1867(6) 0.0380(13) Uani 0.85 1 d . . . B .
O12 O 0.9063(5) 0.7702(3) 0.0004(7) 0.0388(14) Uani 0.85 1 d . . . A .
O15 O 0.8280(5) 0.6930(3) 0.0003(6) 0.0348(13) Uani 0.85 1 d . . . A .
O16 O 0.9068(5) 0.4274(3) -0.0003(7) 0.0366(13) Uani 0.85 1 d . . . B .
O20 O 0.8294(5) 0.5062(3) 0.0000(8) 0.0399(15) Uani 0.85 1 d . . . B .
C21 C 0.8482(7) 0.7523(5) -0.0004(10) 0.045(2) Uani 0.85 1 d . . . . .
O22 O 1.1705(5) 0.5067(3) 0.3426(7) 0.0383(13) Uani 0.85 1 d . . . B .
C27 C 1.2023(8) 0.3980(5) 0.4051(11) 0.051(3) Uani 0.85 1 d . . . B .
C29 C 1.1520(6) 0.4496(4) 0.3032(7) 0.0378(19) Uani 0.85 1 d . . . . .
C34 C 0.7967(8) 0.8022(3) -0.0003(13) 0.056(3) Uani 0.85 1 d . . . A .
C41 C 0.8487(5) 0.4489(4) 0.0003(9) 0.0358(18) Uani 0.85 1 d . . . . .
O1 O 1.2645(2) 0.6007(5) 0.3428(4) 0.0370(6) Uani 0.85 1 d . . . C .
O2 O 0.7351(2) 0.6000(4) -0.1867(3) 0.0390(8) Uani 0.85 1 d . . . . .
O3 O 1.0779(3) 0.5988(5) 0.3428(4) 0.0383(7) Uani 0.85 1 d . . . C .
O4 O 0.9222(3) 0.6007(5) 0.1870(4) 0.0381(7) Uani 0.85 1 d . . . C .
C5 C 0.6966(3) 0.6005(7) -0.3036(4) 0.0391(9) Uani 0.85 1 d . . . . .
C6 C 0.9999(3) 0.6001(7) 0.3031(4) 0.0394(9) Uani 0.85 1 d . . . . .
C7 C 0.5943(3) 0.6018(7) -0.4058(5) 0.0512(15) Uani 0.85 1 d . . . E .
C8 C 0.9996(4) 0.6012(8) 0.4056(5) 0.0516(13) Uani 0.85 1 d . . . C .
O0AA O 1.1727(5) 0.6934(3) 0.3439(6) 0.0375(14) Uani 0.85 1 d . . . A .
C2 C 1.1836(13) 0.3325(5) 0.3670(14) 0.104(6) Uani 0.85 1 d D . . . .
C4 C 1.2697(13) 0.4149(7) 0.5359(12) 0.119(7) Uani 0.85 1 d D . . . .
C0AA C 1.0792(6) 0.6024(18) 0.5313(8) 0.122(5) Uani 0.85 1 d D . . . .
C1AA C 1.3112(15) 0.3634(7) 0.6234(10) 0.142(10) Uani 0.85 1 d . . . B .
C11 C 1.2413(15) 0.2877(5) 0.4727(15) 0.127(8) Uani 0.85 1 d . . . B .
C12 C 0.9212(6) 0.5946(16) 0.3731(8) 0.114(5) Uani 0.85 1 d D . . . .
O13 O 1.0937(5) 0.7700(3) 0.1878(6) 0.0378(14) Uani 0.85 1 d . . . A .
C19 C 1.2963(8) 0.3029(5) 0.5934(10) 0.053(3) Uani 0.85 1 d . . . . .
C1 C 0.5485(4) 0.5993(16) -0.3727(7) 0.121(6) Uani 0.85 1 d D . . . .
C2AA C 0.7355(12) 0.7854(5) 0.003(2) 0.096(5) Uani 0.85 1 d . . . . .
C3 C 0.5481(5) 0.5993(15) -0.5320(8) 0.123(6) Uani 0.85 1 d D . . . .
C4AA C 0.8095(13) 0.8660(5) -0.004(2) 0.120(6) Uani 0.85 1 d D . . . .
C3AA C 0.7675(16) 0.9118(7) 0.005(3) 0.151(9) Uani 0.85 1 d . . . A .
C5AA C 0.7022(7) 0.8965(5) -0.0011(12) 0.055(3) Uani 0.85 1 d . . . . .
C18 C 1.1508(7) 0.7526(5) 0.3027(9) 0.043(2) Uani 0.85 1 d . . . . .
O1AA O 0.9998(3) 0.65013(17) 0.0989(4) 0.0081(5) Uiso 0.5 1 d . . . A .
O11 O 0.9007(3) 0.64976(17) -0.0993(4) 0.0077(5) Uiso 0.5 1 d . . . A .
O6AA O 0.9991(12) 0.7237(9) 0.3472(18) 0.038(3) Uiso 0.25 1 d . . . . .
O8AA O 0.9688(17) 0.7673(11) 0.275(2) 0.054(5) Uiso 0.25 1 d . . . . .
O5AA O 1.0011(19) 0.4629(14) 0.341(3) 0.065(7) Uiso 0.25 1 d . . . . .
O9 O 1.0338(13) 0.7683(8) 0.3383(18) 0.040(3) Uiso 0.25 1 d . . . . .
O2AA O 1.0545(13) 0.4243(9) 0.3497(19) 0.045(4) Uiso 0.25 1 d . . . . .
O3AA O 0.9485(13) 0.4250(9) 0.2426(19) 0.043(4) Uiso 0.25 1 d . . . . .
O4AA O 0.997(2) 0.4504(14) 0.296(3) 0.067(6) Uiso 0.25 1 d . . . . .
C20 C 0.6824(16) 0.8340(8) -0.001(3) 0.130(8) Uani 0.85 1 d D . . A .
O4BA O 0.919(3) 0.7966(12) -0.007(3) 0.047(9) Uani 0.15 1 d . . . A 2
O5BA O 0.793(3) 0.6795(19) -0.012(5) 0.076(15) Uani 0.15 1 d . . . A .
O9AA O 0.9257(18) 0.3991(16) 0.003(4) 0.047(9) Uani 0.15 1 d . . . B .
O0BA O 0.8786(18) 0.5977(19) 0.152(3) 0.050(7) Uani 0.15 1 d . . . C .
O1BA O 1.0704(18) 0.4002(13) 0.141(3) 0.030(5) Uiso 0.15 1 d . . . B 1
O14 O 1.1240(18) 0.601(2) 0.396(2) 0.051(7) Uani 0.15 1 d . . . C 2
O3BA O 1.084(2) 0.7973(17) 0.168(3) 0.038(6) Uiso 0.15 1 d . . . A .
O17 O 0.8056(17) 0.5228(19) 0.005(2) 0.033(6) Uani 0.15 1 d . . . B .
O18 O 1.1959(16) 0.5269(10) 0.394(2) 0.023(3) Uiso 0.15 1 d . . . B 2
O8BA O 0.6534(11) 0.7256(7) -0.3455(16) 0.034(3) Uiso 0.25 1 d . . . . .
O6BA O 0.7004(11) 0.7728(7) -0.2524(15) 0.033(3) Uiso 0.25 1 d . . . . .
O7BA O 0.6968(18) 0.7643(13) -0.326(3) 0.066(6) Uiso 0.25 1 d . . . . .
O7AA O 1.2980(10) 0.4259(7) 0.3480(14) 0.047(3) Uiso 0.3333 1 d . . . . .
O9BA O 1.2770(17) 0.594(3) 0.402(2) 0.047(7) Uani 0.15 1 d . . . C 2
O0CA O 0.7240(18) 0.598(2) -0.151(3) 0.052(7) Uani 0.15 1 d . . . . .
O57 O 0.499(6) 0.762(4) -0.669(9) 0.11(3) Uiso 0.1 1 d . . . . .
O2CA O 1.3278(19) 0.4604(15) 0.330(3) 0.092(7) Uiso 0.3333 1 d . . . . .
O2BA O 1.213(4) 0.680(3) 0.417(5) 0.081(14) Uiso 0.15 1 d . . . A .
O1CA O 1.301(2) 0.4330(16) 0.272(3) 0.102(9) Uiso 0.3333 1 d . . . . .
O3CA O 0.666(4) 0.586(4) -0.003(6) 0.22(3) Uiso 0.25 1 d . . . D 1
C10 C 0.581(6) 0.646(3) -0.589(8) 0.124(15) Uiso 0.1 1 d D . . E -1
C13 C 0.595(6) 0.635(4) -0.728(7) 0.124(15) Uiso 0.1 1 d G . . E -1
H13A H 0.6562 0.6137 -0.6965 0.124(15) Uiso 0.1 1 d G . . E -1
H13B H 0.5386 0.6374 -0.8336 0.124(15) Uiso 0.1 1 d G . . E -1
H10 H 0.5177 0.6725 -0.6427 0.124(15) Uiso 0.1 1 d G . . E -1
O19 O 0.648(5) 0.690(3) -0.557(6) 0.124(15) Uiso 0.1 1 d G . . E -1
O1A O 0.611(6) 0.700(3) -0.684(8) 0.124(15) Uiso 0.1 1 d G . . E -1
O1B O 0.570(5) 0.601(3) -0.673(7) 0.124(15) Uiso 0.1 1 d G . . E -1
C15 C 0.581(6) 0.560(4) -0.242(6) 0.133(17) Uiso 0.1 1 d D . . F 1
C16 C 0.624(6) 0.500(4) -0.079(7) 0.133(17) Uiso 0.1 1 d G . . F 1
H16 H 0.6080 0.4481 -0.0927 0.133(17) Uiso 0.1 1 d G . . F 1
H15 H 0.5992 0.6097 -0.2052 0.133(17) Uiso 0.1 1 d G . . F 1
O1F O 0.503(4) 0.541(4) -0.268(6) 0.133(17) Uiso 0.1 1 d G . . F 1
O1G O 0.544(6) 0.538(5) -0.138(8) 0.133(17) Uiso 0.1 1 d G . . F 1
O1H O 0.650(5) 0.517(5) -0.141(7) 0.133(17) Uiso 0.1 1 d G . . F 1
C9 C 0.822(4) 0.558(5) 0.238(7) 0.15(2) Uiso 0.1 1 d D . . C 2
C17 C 0.721(6) 0.501(5) 0.053(7) 0.15(2) Uiso 0.1 1 d G . . C 2
H17A H 0.6769 0.5259 -0.0406 0.15(2) Uiso 0.1 1 d G . . C 2
H17B H 0.7212 0.4492 0.0436 0.15(2) Uiso 0.1 1 d G . . C 2
H9 H 0.8516 0.5235 0.3145 0.15(2) Uiso 0.1 1 d G . . C 2
O1C O 0.731(6) 0.573(4) 0.175(8) 0.15(2) Uiso 0.1 1 d G . . C 2
O1D O 0.689(4) 0.512(4) 0.113(8) 0.15(2) Uiso 0.1 1 d G . . C 2
O1E O 0.809(5) 0.528(5) 0.138(9) 0.15(2) Uiso 0.1 1 d G . . C 2
C14 C 0.914(3) 0.887(5) 0.058(9) 0.132(18) Uiso 0.1 1 d D . . A 1
C1A C 1.056(3) 0.913(5) 0.152(9) 0.132(18) Uiso 0.1 1 d G . . A 1
H1AA H 1.0920 0.9543 0.2186 0.132(18) Uiso 0.1 1 d G . . A 1
H1AB H 1.1020 0.8818 0.1601 0.132(18) Uiso 0.1 1 d G . . A 1
H14 H 0.8928 0.8479 -0.0078 0.132(18) Uiso 0.1 1 d G . . A 1
O1I O 0.913(5) 0.946(4) 0.006(7) 0.132(18) Uiso 0.1 1 d G . . A 1
O1J O 0.988(6) 0.934(4) 0.021(9) 0.132(18) Uiso 0.1 1 d G . . A 1
O1K O 1.009(4) 0.879(4) 0.175(7) 0.132(18) Uiso 0.1 1 d G . . A 1
C1B C 1.172(4) 0.638(4) 0.577(9) 0.129(17) Uiso 0.1 1 d D . . C -1
C1C C 1.306(4) 0.692(4) 0.711(7) 0.129(17) Uiso 0.1 1 d G . . C -1
H1CA H 1.3196 0.7292 0.7764 0.129(17) Uiso 0.1 1 d G . . C -1
H1CB H 1.3686 0.6772 0.7387 0.129(17) Uiso 0.1 1 d G . . C -1
H1B H 1.1748 0.6081 0.5186 0.129(17) Uiso 0.1 1 d G . . C -1
O1L O 1.159(4) 0.704(4) 0.536(7) 0.129(17) Uiso 0.1 1 d G . . C -1
O1M O 1.246(5) 0.715(3) 0.582(8) 0.129(17) Uiso 0.1 1 d G . . C -1
O1N O 1.261(5) 0.639(4) 0.707(8) 0.129(17) Uiso 0.1 1 d G . . C -1
C1D C 1.075(3) 0.303(5) 0.241(8) 0.15(2) Uiso 0.1 1 d D . . B -1
C1E C 1.004(7) 0.208(3) 0.150(11) 0.15(2) Uiso 0.1 1 d G . . B -1
H1EA H 0.9731 0.1959 0.0536 0.15(2) Uiso 0.1 1 d G . . B -1
H1EB H 1.0105 0.1657 0.2010 0.15(2) Uiso 0.1 1 d G . . B -1
H1D H 1.0933 0.3047 0.3316 0.15(2) Uiso 0.1 1 d G . . B -1
O1O O 0.979(4) 0.313(4) 0.137(8) 0.15(2) Uiso 0.1 1 d G . . B -1
O1P O 0.948(4) 0.253(5) 0.144(9) 0.15(2) Uiso 0.1 1 d G . . B -1
O1Q O 1.088(5) 0.240(5) 0.220(9) 0.15(2) Uiso 0.1 1 d G . . B -1
C1H C 0.650(8) 0.824(6) 0.076(11) 0.17(3) Uiso 0.1 1 d D . . A -1
C1I C 0.609(9) 0.793(6) 0.177(11) 0.17(3) Uiso 0.1 1 d G . . A -1
H1IA H 0.6316 0.7469 0.2275 0.17(3) Uiso 0.1 1 d G . . A -1
H1IB H 0.5826 0.8251 0.2042 0.17(3) Uiso 0.1 1 d G . . A -1
H1H H 0.6137 0.8689 0.0280 0.17(3) Uiso 0.1 1 d G . . A -1
O1S O 0.586(8) 0.772(6) 0.008(8) 0.17(3) Uiso 0.1 1 d G . . A -1
O1V O 0.536(6) 0.785(5) 0.040(12) 0.17(3) Uiso 0.1 1 d G . . A -1
O1W O 0.681(6) 0.822(6) 0.200(8) 0.17(3) Uiso 0.1 1 d G . . A -1
C1F C 1.327(7) 0.487(3) 0.583(10) 0.15(2) Uiso 0.1 1 d D . . B -1
C1G C 1.337(7) 0.586(4) 0.654(10) 0.15(2) Uiso 0.1 1 d G . . B -1
H1GA H 1.2783 0.6194 0.5926 0.15(2) Uiso 0.1 1 d G . . B -1
H1GB H 1.3878 0.6023 0.7546 0.15(2) Uiso 0.1 1 d G . . B -1
H1F H 1.3945 0.4660 0.6586 0.15(2) Uiso 0.1 1 d G . . B -1
O1R O 1.329(6) 0.534(4) 0.515(8) 0.15(2) Uiso 0.1 1 d G . . B -1
O1T O 1.382(6) 0.582(2) 0.614(9) 0.15(2) Uiso 0.1 1 d G . . B -1
O1U O 1.305(6) 0.523(5) 0.641(9) 0.15(2) Uiso 0.1 1 d G . . B -1

loop_
_atom_site_aniso_label
_atom_site_aniso_U_11
_atom_site_aniso_U_22
_atom_site_aniso_U_33
_atom_site_aniso_U_23
_atom_site_aniso_U_13
_atom_site_aniso_U_12
Zr1 0.0217(3) 0.0148(3) 0.0213(3) 0.000 0.0154(3) 0.000
Zr2 0.01881(9) 0.02155(9) 0.02208(10) 0.0001(2) 0.01577(8) -0.0001(2)
Zr3 0.01874(9) 0.02157(9) 0.01524(9) 0.0000(2) 0.01091(8) 0.0000(2)
Zr4 0.0225(3) 0.0153(3) 0.0225(4) 0.000 0.0160(3) 0.000
O10 0.040(3) 0.034(3) 0.030(3) 0.011(2) 0.022(3) 0.006(2)
O12 0.047(4) 0.028(3) 0.055(4) 0.001(2) 0.041(3) 0.010(2)
O15 0.040(3) 0.034(3) 0.041(3) 0.000(2) 0.033(3) 0.012(2)
O16 0.035(3) 0.031(3) 0.051(4) 0.002(2) 0.032(3) -0.008(2)
O20 0.043(3) 0.030(3) 0.060(4) 0.000(3) 0.042(4) -0.006(2)
C21 0.057(6) 0.037(4) 0.050(5) 0.008(4) 0.042(5) 0.017(4)
O22 0.040(3) 0.032(3) 0.031(3) 0.006(2) 0.021(3) 0.006(2)
C27 0.052(6) 0.039(4) 0.044(5) 0.011(4) 0.027(5) 0.004(4)
C29 0.035(4) 0.035(4) 0.025(3) 0.015(3) 0.015(3) 0.006(3)
C34 0.083(7) 0.018(2) 0.101(8) 0.002(3) 0.077(7) 0.017(3)
C41 0.034(3) 0.029(3) 0.055(5) 0.005(3) 0.035(4) -0.005(3)
O1 0.0175(11) 0.0494(17) 0.0298(14) -0.003(4) 0.0117(11) -0.002(3)
O2 0.0166(11) 0.055(2) 0.0305(14) 0.001(3) 0.0113(11) 0.010(3)
O3 0.0446(19) 0.051(2) 0.0307(15) -0.003(3) 0.0308(15) 0.002(4)
O4 0.0437(18) 0.0519(19) 0.0315(16) -0.001(4) 0.0311(16) -0.003(4)
C5 0.0205(15) 0.051(2) 0.0343(19) -0.006(5) 0.0154(15) -0.005(4)
C6 0.047(2) 0.051(2) 0.0341(19) 0.004(5) 0.0335(19) 0.005(5)
C7 0.0206(17) 0.072(4) 0.043(3) -0.017(5) 0.0159(18) -0.011(5)
C8 0.058(3) 0.077(4) 0.041(2) 0.008(6) 0.042(3) 0.008(7)
O0AA 0.042(3) 0.030(3) 0.031(3) -0.016(2) 0.022(3) -0.009(2)
C2 0.137(13) 0.029(4) 0.070(8) 0.021(4) 0.046(9) 0.011(6)
C4 0.129(12) 0.070(8) 0.030(4) 0.033(5) 0.011(6) 0.001(7)
C0AA 0.068(5) 0.275(17) 0.044(3) -0.006(15) 0.047(4) -0.014(17)
C1AA 0.176(17) 0.066(8) 0.023(4) 0.018(5) 0.013(7) 0.022(9)
C11 0.168(15) 0.025(4) 0.062(8) 0.009(4) 0.037(9) 0.020(6)
C12 0.069(5) 0.247(17) 0.052(4) -0.027(13) 0.051(4) -0.019(14)
O13 0.044(3) 0.024(2) 0.034(3) -0.013(2) 0.024(3) -0.010(2)
C19 0.069(6) 0.036(4) 0.033(4) 0.026(3) 0.029(5) 0.022(4)
C1 0.021(2) 0.274(17) 0.045(4) -0.017(15) 0.015(2) 0.009(12)
C2AA 0.127(10) 0.028(4) 0.211(17) 0.004(6) 0.146(12) 0.004(5)
C3 0.026(3) 0.277(18) 0.044(4) 0.031(13) 0.018(3) 0.039(10)
C4AA 0.158(11) 0.036(5) 0.30(2) 0.001(8) 0.210(14) 0.009(6)
C3AA 0.197(16) 0.065(8) 0.33(3) 0.001(12) 0.24(2) 0.034(10)
C5AA 0.044(4) 0.069(6) 0.068(6) -0.002(5) 0.046(5) 0.013(4)
C18 0.055(6) 0.030(3) 0.043(5) -0.014(3) 0.034(5) -0.012(3)
C20 0.147(15) 0.063(9) 0.23(2) -0.016(12) 0.150(17) 0.023(10)
O4BA 0.10(3) 0.006(6) 0.045(15) 0.002(7) 0.053(18) -0.005(10)
O5BA 0.10(3) 0.049(18) 0.16(4) 0.00(2) 0.12(3) -0.020(19)
O9AA 0.018(9) 0.033(14) 0.07(2) 0.017(13) 0.026(12) 0.011(9)
O0BA 0.046(12) 0.059(14) 0.066(16) -0.043(15) 0.048(13) -0.018(15)
O14 0.042(11) 0.067(16) 0.032(10) -0.041(14) 0.022(9) -0.026(16)
O17 0.015(8) 0.07(2) 0.013(7) -0.003(9) 0.010(7) -0.004(10)
O9BA 0.050(12) 0.057(19) 0.022(8) -0.016(14) 0.021(9) -0.016(17)
O0CA 0.056(14) 0.064(15) 0.071(16) 0.029(19) 0.057(14) 0.038(17)

loop_
_atom_type_symbol
_atom_type_description
_atom_type_scat_dispersion_real
_atom_type_scat_dispersion_imag
_atom_type_scat_source
C C 0.0020 0.0010 'International Tables Vol C Tables 4.2.6.8 and 6.1.1.4'
H H 0.0000 0.0000 'International Tables Vol C Tables 4.2.6.8 and 6.1.1.4'
O O 0.0080 0.0040 'International Tables Vol C Tables 4.2.6.8 and 6.1.1.4'
Zr Zr -1.2520 3.1860 'International Tables Vol C Tables 4.2.6.8 and 6.1.1.4'

loop_
_geom_angle_atom_site_label_1
_geom_angle_atom_site_label_2
_geom_angle_atom_site_label_3
_geom_angle
_geom_angle_site_symmetry_1
_geom_angle_site_symmetry_3
O5 Zr1 O5 108.5(3) 2_755 .
O5 Zr1 O7 70.1(2) . .
O5 Zr1 O7 69.9(2) 2_755 .
O5 Zr1 O7 69.9(2) . 2_755
O5 Zr1 O7 70.1(2) 2_755 2_755
O5 Zr1 O10 77.8(2) 2_755 2_755
O5 Zr1 O10 141.8(2) . 2_755
O5 Zr1 O10 77.8(2) . .
O5 Zr1 O10 141.8(2) 2_755 .
O5 Zr1 O16 142.2(2) . .
O5 Zr1 O16 142.2(2) 2_755 2_755
O5 Zr1 O16 77.7(2) . 2_755
O5 Zr1 O16 77.7(2) 2_755 .
O5 Zr1 O9AA 144.4(10) 2_755 2_755
O5 Zr1 O9AA 92.4(7) 2_755 .
O5 Zr1 O9AA 144.4(10) . .
O5 Zr1 O9AA 92.4(7) . 2_755
O5 Zr1 O1BA 93.5(7) 2_755 2_755
O5 Zr1 O1BA 144.7(7) . 2_755
O5 Zr1 O1BA 93.5(7) . .
O5 Zr1 O1BA 144.7(7) 2_755 .
O7 Zr1 O7 108.3(3) 2_755 .
O7 Zr1 O10 141.9(2) 2_755 .
O7 Zr1 O10 77.9(2) 2_755 2_755
O7 Zr1 O10 77.9(2) . .
O7 Zr1 O10 141.9(2) . 2_755
O7 Zr1 O16 78.0(2) 2_755 2_755
O7 Zr1 O16 141.9(2) . 2_755
O7 Zr1 O16 78.0(2) . .
O7 Zr1 O16 141.9(2) 2_755 .
O7 Zr1 O9AA 91.8(11) . .
O7 Zr1 O9AA 91.8(11) 2_755 2_755
O7 Zr1 O9AA 145.7(10) . 2_755
O7 Zr1 O9AA 145.7(10) 2_755 .
O7 Zr1 O1BA 144.9(7) 2_755 .
O7 Zr1 O1BA 93.5(7) . .
O7 Zr1 O1BA 93.5(7) 2_755 2_755
O7 Zr1 O1BA 144.9(7) . 2_755
O10 Zr1 O10 121.0(4) . 2_755
O10 Zr1 O9AA 68.3(9) . .
O10 Zr1 O9AA 68.3(9) 2_755 2_755
O10 Zr1 O9AA 69.5(12) . 2_755
O10 Zr1 O9AA 69.5(11) 2_755 .
O16 Zr1 O10 75.8(3) 2_755 .
O16 Zr1 O10 76.0(3) . .
O16 Zr1 O10 75.8(3) . 2_755
O16 Zr1 O10 76.0(3) 2_755 2_755
O16 Zr1 O16 120.8(4) 2_755 .
O16 Zr1 O9AA 103.4(9) . 2_755
O16 Zr1 O9AA 103.4(9) 2_755 .
O16 Zr1 O9AA 17.4(8) 2_755 2_755
O16 Zr1 O9AA 17.4(8) . .
O9AA Zr1 O9AA 86.0(17) . 2_755
O1BA Zr1 O10 19.2(7) 2_755 2_755
O1BA Zr1 O10 101.8(8) 2_755 .
O1BA Zr1 O10 19.2(7) . .
O1BA Zr1 O10 101.8(8) . 2_755
O1BA Zr1 O16 68.2(7) 2_755 .
O1BA Zr1 O16 68.3(7) 2_755 2_755
O1BA Zr1 O16 68.2(7) . 2_755
O1BA Zr1 O16 68.3(7) . .
O1BA Zr1 O9AA 57.2(13) 2_755 .
O1BA Zr1 O9AA 56.1(10) . .
O1BA Zr1 O9AA 56.1(10) 2_755 2_755
O1BA Zr1 O9AA 57.2(13) . 2_755
O1BA Zr1 O1BA 82.6(14) 2_755 .
O5 Zr2 O6 74.30(16) 2_755 .
O5 Zr2 O7 70.2(2) 2_755 .
O5 Zr2 O8 117.11(18) 2_755 .
O5 Zr2 O15 142.0(2) 2_755 .
O5 Zr2 O20 77.1(3) 2_755 .
O5 Zr2 O2 77.6(2) 2_755 .
O5 Zr2 O4 142.3(3) 2_755 .
O5 Zr2 O0BA 143.9(10) 2_755 .
O5 Zr2 O17 91.3(8) 2_755 .
O7 Zr2 O6 116.90(18) . .
O7 Zr2 O8 74.21(17) . .
O7 Zr2 O15 141.7(2) . .
O7 Zr2 O20 77.3(3) . .
O7 Zr2 O2 142.2(3) . .
O7 Zr2 O4 77.7(2) . .
O7 Zr2 O0BA 90.4(9) . .
O7 Zr2 O17 90.0(8) . .
O8 Zr2 O6 78.21(16) . .
O15 Zr2 O6 71.5(2) . .
O15 Zr2 O8 71.3(2) . .
O15 Zr2 O0BA 70.2(11) . .
O15 Zr2 O17 105.2(9) . .
O20 Zr2 O6 140.3(2) . .
O20 Zr2 O8 140.3(2) . .
O20 Zr2 O15 121.75(15) . .
O20 Zr2 O2 76.6(3) . .
O20 Zr2 O4 77.0(3) . .
O20 Zr2 O0BA 68.9(9) . .
O20 Zr2 O17 16.6(8) . .
O2 Zr2 O6 70.8(2) . .
O2 Zr2 O8 140.5(3) . .
O2 Zr2 O15 76.0(3) . .
O2 Zr2 O4 121.72(16) . .
O2 Zr2 O0BA 105.0(7) . .
O2 Zr2 O17 71.1(7) . .
O4 Zr2 O6 140.2(3) . .
O4 Zr2 O8 70.4(2) . .
O4 Zr2 O15 75.6(3) . .
O4 Zr2 O0BA 16.8(6) . .
O4 Zr2 O17 69.0(6) . .
O1AA Zr2 O5 99.77(18) . 2_755
O1AA Zr2 O6 70.96(17) . .
O1AA Zr2 O7 66.04(16) . .
O1AA Zr2 O8 17.35(18) . .
O1AA Zr2 O15 84.4(2) . .
O1AA Zr2 O20 141.6(2) . .
O1AA Zr2 O2 140.9(2) . .
O1AA Zr2 O4 84.3(2) . .
O1AA Zr2 O0BA 99.5(7) . .
O1AA Zr2 O17 147.7(6) . .
O11 Zr2 O5 66.01(16) . 2_755
O11 Zr2 O6 17.30(17) . .
O11 Zr2 O7 99.60(18) . .
O11 Zr2 O8 71.18(16) . .
O11 Zr2 O15 84.6(2) . .
O11 Zr2 O20 141.4(2) . .
O11 Zr2 O2 84.5(2) . .
O11 Zr2 O4 140.7(2) . .
O11 Zr2 O1AA 59.94(16) . .
O11 Zr2 O0BA 149.5(9) . .
O11 Zr2 O17 150.0(6) . .
O0BA Zr2 O6 141.3(10) . .
O0BA Zr2 O8 84.2(7) . .
O0BA Zr2 O17 57.5(11) . .
O17 Zr2 O6 141.3(6) . .
O17 Zr2 O8 138.7(6) . .
O5 Zr3 O6 74.30(16) . 2_755
O5 Zr3 O8 117.05(18) . .
O5 Zr3 O22 77.9(2) . .
O5 Zr3 O1 77.8(2) . .
O5 Zr3 O3 141.5(3) . .
O5 Zr3 O0AA 141.4(2) . .
O5 Zr3 O14 145.9(11) . .
O5 Zr3 O18 92.4(6) . .
O6 Zr3 O8 78.13(16) 2_755 .
O7 Zr3 O5 70.3(2) . .
O7 Zr3 O6 117.00(18) . 2_755
O7 Zr3 O8 74.22(17) . .
O7 Zr3 O22 77.4(2) . .
O7 Zr3 O1 142.5(3) . .
O7 Zr3 O3 77.1(2) . .
O7 Zr3 O0AA 142.0(2) . .
O7 Zr3 O14 92.2(7) . .
O7 Zr3 O18 91.7(6) . .
O22 Zr3 O6 140.9(2) . 2_755
O22 Zr3 O8 140.0(2) . .
O22 Zr3 O1 77.1(3) . .
O22 Zr3 O3 75.5(3) . .
O22 Zr3 O0AA 121.47(14) . .
O22 Zr3 O14 69.6(12) . .
O22 Zr3 O18 17.7(6) . .
O1 Zr3 O6 70.6(2) . 2_755
O1 Zr3 O8 140.1(3) . .
O1 Zr3 O3 121.64(15) . .
O1 Zr3 O0AA 75.3(3) . .
O1 Zr3 O14 104.0(7) . .
O3 Zr3 O6 141.1(3) . 2_755
O3 Zr3 O8 71.1(2) . .
O3 Zr3 O0AA 76.9(3) . .
O3 Zr3 O14 17.7(6) . .
O0AA Zr3 O6 70.9(2) . 2_755
O0AA Zr3 O8 71.4(2) . .
O0AA Zr3 O14 68.6(10) . .
O1AA Zr3 O5 99.68(18) . .
O1AA Zr3 O6 71.01(16) . 2_755
O1AA Zr3 O7 65.95(17) . .
O1AA Zr3 O8 17.38(18) . .
O1AA Zr3 O22 141.4(2) . .
O1AA Zr3 O1 140.7(2) . .
O1AA Zr3 O3 84.78(19) . .
O1AA Zr3 O0AA 84.5(2) . .
O1AA Zr3 O14 99.3(9) . .
O1AA Zr3 O18 148.6(6) . .
O11 Zr3 O5 65.87(16) 2_755 .
O11 Zr3 O6 17.39(18) 2_755 2_755
O11 Zr3 O7 99.61(18) 2_755 .
O11 Zr3 O8 71.17(16) 2_755 .
O11 Zr3 O22 142.0(2) 2_755 .
O11 Zr3 O1 84.3(2) 2_755 .
O11 Zr3 O3 141.5(2) 2_755 .
O11 Zr3 O0AA 84.2(2) 2_755 .
O11 Zr3 O1AA 60.00(16) 2_755 .
O11 Zr3 O14 148.0(12) 2_755 .
O11 Zr3 O18 149.8(6) 2_755 .
O14 Zr3 O6 139.1(11) . 2_755
O14 Zr3 O8 83.8(10) . .
O18 Zr3 O6 140.4(6) . 2_755
O18 Zr3 O8 139.0(6) . .
O18 Zr3 O1 70.1(6) . .
O18 Zr3 O3 68.2(6) . .
O18 Zr3 O0AA 103.8(6) . .
O18 Zr3 O14 57.9(12) . .
O6 Zr4 O6 125.2(2) 2_755 .
O6 Zr4 O4BA 141.9(9) . 2_755
O6 Zr4 O4BA 82.1(9) 2_755 2_755
O6 Zr4 O4BA 82.1(9) . .
O6 Zr4 O4BA 141.9(9) 2_755 .
O12 Zr4 O6 140.3(2) 2_755 .
O12 Zr4 O6 70.9(2) . .
O12 Zr4 O6 70.9(2) 2_755 2_755
O12 Zr4 O6 140.3(2) . 2_755
O12 Zr4 O12 122.7(4) . 2_755
O12 Zr4 O4BA 106.4(9) . 2_755
O12 Zr4 O4BA 16.4(8) 2_755 2_755
O12 Zr4 O4BA 16.4(8) . .
O12 Zr4 O4BA 106.4(9) 2_755 .
O13 Zr4 O6 140.5(2) 2_755 2_755
O13 Zr4 O6 70.6(2) . 2_755
O13 Zr4 O6 70.6(2) 2_755 .
O13 Zr4 O6 140.5(2) . .
O13 Zr4 O12 76.6(3) . .
O13 Zr4 O12 76.6(3) 2_755 2_755
O13 Zr4 O12 77.0(3) 2_755 .
O13 Zr4 O12 77.0(3) . 2_755
O13 Zr4 O13 122.9(3) 2_755 .
O13 Zr4 O4BA 71.8(9) 2_755 2_755
O13 Zr4 O4BA 68.8(7) . 2_755
O13 Zr4 O4BA 71.8(9) . .
O13 Zr4 O4BA 68.8(7) 2_755 .
O1AA Zr4 O6 71.19(15) 2_755 .
O1AA Zr4 O6 71.17(16) . .
O1AA Zr4 O6 71.19(15) . 2_755
O1AA Zr4 O6 71.17(16) 2_755 2_755
O1AA Zr4 O12 141.3(2) . 2_755
O1AA Zr4 O12 83.7(2) . .
O1AA Zr4 O12 141.3(2) 2_755 .
O1AA Zr4 O12 83.7(2) 2_755 2_755
O1AA Zr4 O13 141.1(2) . 2_755
O1AA Zr4 O13 141.1(2) 2_755 .
O1AA Zr4 O13 83.8(2) 2_755 2_755
O1AA Zr4 O13 83.8(2) . .
O1AA Zr4 O1AA 91.1(2) 2_755 .
O1AA Zr4 O11 60.64(16) 2_755 .
O1AA Zr4 O11 60.64(16) . 2_755
O1AA Zr4 O11 60.47(16) . .
O1AA Zr4 O11 60.47(16) 2_755 2_755
O1AA Zr4 O4BA 98.7(7) . .
O1AA Zr4 O4BA 98.7(7) 2_755 2_755
O1AA Zr4 O4BA 146.9(9) . 2_755
O1AA Zr4 O4BA 146.9(9) 2_755 .
O11 Zr4 O6 17.15(17) . .
O11 Zr4 O6 108.00(15) . 2_755
O11 Zr4 O6 17.15(17) 2_755 2_755
O11 Zr4 O6 108.00(15) 2_755 .
O11 Zr4 O12 141.0(2) . 2_755
O11 Zr4 O12 84.0(2) . .
O11 Zr4 O12 84.0(2) 2_755 2_755
O11 Zr4 O12 141.0(2) 2_755 .
O11 Zr4 O13 141.0(2) . .
O11 Zr4 O13 141.0(2) 2_755 2_755
O11 Zr4 O13 83.9(2) 2_755 .
O11 Zr4 O13 83.9(2) . 2_755
O11 Zr4 O11 90.9(2) . 2_755
O11 Zr4 O4BA 150.1(7) 2_755 .
O11 Zr4 O4BA 97.1(9) 2_755 2_755
O11 Zr4 O4BA 97.1(9) . .
O11 Zr4 O4BA 150.1(7) . 2_755
O4BA Zr4 O4BA 90.2(16) . 2_755
Zr1 O5 Zr3 109.7(2) . .
Zr2 O5 Zr1 110.0(2) 2_755 .
Zr2 O5 Zr3 110.0(3) 2_755 .
Zr2 O6 Zr4 100.30(18) . .
Zr3 O6 Zr2 100.70(17) 2_755 .
Zr3 O6 Zr4 100.52(18) 2_755 .
O11 O6 Zr2 62.9(4) . .
O11 O6 Zr3 63.5(4) . 2_755
O11 O6 Zr4 61.4(4) . .
Zr2 O7 Zr1 109.9(2) . .
Zr3 O7 Zr1 109.9(2) . .
Zr3 O7 Zr2 110.3(3) . .
Zr2 O8 Zr4 100.31(18) . .
Zr3 O8 Zr2 100.58(17) . .
Zr3 O8 Zr4 100.32(18) . .
O1AA O8 Zr2 63.2(4) . .
O1AA O8 Zr3 63.7(4) . .
O1AA O8 Zr4 60.7(4) . .
C29 O10 Zr1 129.7(6) . .
O1BA O10 Zr1 79(2) . .
O1BA O10 C29 151(2) . .
C21 O12 Zr4 134.1(6) . .
O4BA O12 Zr4 87(4) . .
O4BA O12 C21 138(4) . .
C21 O15 Zr2 131.4(6) . .
O5BA O15 Zr2 94(4) . .
O5BA O15 C21 133(4) . .
C41 O16 Zr1 130.2(5) . .
O9AA O16 Zr1 88(3) . .
O9AA O16 C41 142(3) . .
C41 O20 Zr2 132.8(6) . .
O17 O20 Zr2 87(3) . .
O17 O20 C41 140(3) . .
O12 C21 O15 126.4(8) . .
O12 C21 C34 118.6(9) . .
O12 C21 O4BA 14.0(11) . .
O12 C21 O5BA 141.2(16) . .
O15 C21 C34 115.0(9) . .
O15 C21 O4BA 140.1(12) . .
O15 C21 O5BA 15.5(15) . .
C34 C21 O4BA 104.9(12) . .
C34 C21 O5BA 100.0(15) . .
O4BA C21 O5BA 154.4(18) . .
C29 O22 Zr3 131.7(6) . .
O18 O22 Zr3 81(2) . .
O18 O22 C29 147(2) . .
C2 C27 C29 119.1(11) . .
C4 C27 C29 120.2(10) . .
C4 C27 C2 120.7(11) . .
O10 C29 C27 113.9(9) . .
O10 C29 O18 141.3(9) . .
O22 C29 O10 129.8(7) . .
O22 C29 C27 116.3(8) . .
O22 C29 O18 11.5(8) . .
C27 C29 O18 104.8(9) . .
C2AA C34 C21 120.9(8) . .
C2AA C34 C4AA 118.0(8) . .
C4AA C34 C21 121.1(10) . .
O16 C41 C5AA 114.2(8) . 4_645
O16 C41 O9AA 13.1(11) . .
O16 C41 O17 141.8(11) . .
O20 C41 O16 128.7(7) . .
O20 C41 C5AA 117.1(8) . 4_645
O20 C41 O9AA 141.7(12) . .
O20 C41 O17 13.3(10) . .
C5AA C41 O9AA 101.2(12) 4_645 .
C5AA C41 O17 103.9(11) 4_645 .
O17 C41 O9AA 154.8(15) . .
C5 O1 Zr3 132.2(3) 2_755 .
O9BA O1 Zr3 89(2) . .
O9BA O1 C5 138(3) . 2_755
C5 O2 Zr2 132.0(3) . .
O0CA O2 Zr2 88(2) . .
O0CA O2 C5 140(2) . .
C6 O3 Zr3 132.0(3) . .
O14 O3 Zr3 83(2) . .
O14 O3 C6 145(2) . .
C6 O4 Zr2 132.2(3) . .
O0BA O4 Zr2 85(3) . .
O0BA O4 C6 142(3) . .
O1 C5 C7 116.6(4) 2_755 .
O1 C5 O9BA 15.1(9) 2_755 2_755
O1 C5 O0CA 141.1(8) 2_755 .
O2 C5 O1 127.3(4) . 2_755
O2 C5 C7 116.1(4) . .
O2 C5 O9BA 141.6(8) . 2_755
O2 C5 O0CA 13.9(8) . .
C7 C5 O9BA 102.1(8) . 2_755
C7 C5 O0CA 102.3(8) . .
O9BA C5 O0CA 155.2(11) 2_755 .
O3 C6 C8 116.3(4) . .
O3 C6 O0BA 139.9(8) . .
O3 C6 O14 12.1(7) . .
O4 C6 O3 127.6(4) . .
O4 C6 C8 116.1(4) . .
O4 C6 O0BA 12.6(9) . .
O4 C6 O14 139.5(8) . .
C8 C6 O0BA 103.7(8) . .
C8 C6 O14 104.3(8) . .
O0BA C6 O14 151.9(11) . .
C1 C7 C5 120.2(6) . .
C1 C7 C3 119.8(6) . .
C3 C7 C5 119.7(5) . .
C0AA C8 C6 120.0(6) . .
C12 C8 C6 120.2(6) . .
C12 C8 C0AA 119.5(6) . .
C18 O0AA Zr3 131.4(6) . .
O2BA O0AA Zr3 99(4) . .
O2BA O0AA C18 129(4) . .
C27 C2 C11 114.0(13) . .
C27 C2 C1D 123(4) . .
C11 C2 C1D 113(4) . .
C27 C4 C1AA 115.8(13) . .
C27 C4 C1F 120(4) . .
C1AA C4 C1F 119(4) . .
C8 C0AA C12 119.5(8) . 2_756
C8 C0AA C1B 120(3) . .
C12 C0AA C1B 117(3) 2_756 .
C19 C1AA C4 125.7(12) . .
C19 C11 C2 124.9(11) . .
C8 C12 C0AA 119.4(9) . 2_756
C8 C12 C9 128(4) . .
C0AA C12 C9 111(4) 2_756 .
C18 O13 Zr4 134.6(6) . .
O3BA O13 Zr4 99(3) . .
O3BA O13 C18 126(3) . .
C1AA C19 C11 118.0(9) . .
C1AA C19 C18 120.2(10) . 4_746
C11 C19 C18 121.5(10) . 4_746
C7 C1 C3 120.9(8) . 2_654
C7 C1 C15 127(3) . .
C3 C1 C15 105(3) 2_654 .
C34 C2AA C20 121.3(12) . .
C7 C3 C1 119.1(7) . 2_654
C7 C3 C10 120(3) . .
C1 C3 C10 107(3) 2_654 .
C34 C4AA C3AA 121.4(12) . .
C34 C4AA C14 116(4) . .
C3AA C4AA C14 115(4) . .
C5AA C3AA C4AA 121.3(15) . .
C3AA C5AA C41 120.6(11) . 4_655
C3AA C5AA C20 121.2(12) . .
C20 C5AA C41 118.2(11) . 4_655
O0AA C18 C19 114.9(9) . 4_756
O0AA C18 O3BA 142.9(14) . .
O0AA C18 O2BA 19.2(16) . .
O13 C18 O0AA 126.1(8) . .
O13 C18 C19 119.0(9) . 4_756
O13 C18 O3BA 16.8(12) . .
O13 C18 O2BA 145.1(18) . .
C19 C18 O3BA 102.2(14) 4_756 .
C19 C18 O2BA 95.7(18) 4_756 .
O3BA C18 O2BA 162(2) . .
Zr2 O1AA Zr3 116.22(17) . .
Zr4 O1AA Zr2 117.43(19) . .
Zr4 O1AA Zr3 117.15(19) . .
O8 O1AA Zr2 99.5(5) . .
O8 O1AA Zr3 98.9(5) . .
O8 O1AA Zr4 102.2(5) . .
Zr3 O11 Zr2 116.60(17) 2_755 .
Zr4 O11 Zr2 117.17(18) . .
Zr4 O11 Zr3 117.18(18) . 2_755
O6 O11 Zr2 99.8(5) . .
O6 O11 Zr3 99.1(5) . 2_755
O6 O11 Zr4 101.5(5) . .
O8AA O6AA O9 46.4(15) . .
O9 O8AA O6AA 70(2) . .
O3AA O5AA O2AA 74(2) . .
O4AA O5AA O2AA 49(4) . .
O4AA O5AA O3AA 40(4) . .
O8AA O9 O6AA 64(2) . .
O5AA O2AA O3AA 52.8(17) . .
O4AA O2AA O5AA 30(2) . .
O4AA O2AA O3AA 32.5(19) . .
O5AA O3AA O2AA 53.2(17) . .
O4AA O3AA O5AA 28(2) . .
O4AA O3AA O2AA 37(2) . .
O5AA O4AA O2AA 101(5) . .
O5AA O4AA O3AA 111(5) . .
O3AA O4AA O2AA 111(3) . .
C2AA C20 C1H 122(5) . .
C5AA C20 C2AA 116.2(16) . .
C5AA C20 C1H 112(4) . .
O12 O4BA Zr4 76(3) . .
O12 O4BA C21 28(3) . .
C21 O4BA Zr4 104.0(11) . .
O15 O5BA Zr2 69(4) . .
O15 O5BA C21 31(3) . .
C21 O5BA Zr2 100.1(15) . .
O16 O9AA Zr1 75(3) . .
O16 O9AA C41 25(2) . .
C41 O9AA Zr1 99.7(15) . .
O4 O0BA Zr2 78(2) . .
O4 O0BA C6 25(2) . .
C6 O0BA Zr2 103.1(10) . .
O10 O1BA Zr1 81(2) . .
O3 O14 Zr3 80(2) . .
O3 O14 C6 22.9(15) . .
C6 O14 Zr3 102.4(11) . .
O13 O3BA Zr4 67(3) . .
O13 O3BA C18 37(3) . .
C18 O3BA Zr4 103.4(16) . .
O20 O17 Zr2 77(3) . .
O20 O17 C41 26(3) . .
C41 O17 Zr2 103.0(12) . .
O22 O18 Zr3 81(2) . .
O22 O18 C29 21.5(14) . .
C29 O18 Zr3 102.5(11) . .
O7BA O8BA O6BA 48.6(18) . .
O7BA O6BA O8BA 51.0(17) . .
O6BA O7BA O8BA 80(2) . .
O2CA O7AA O1CA 42.9(18) . .
O1 O9BA Zr3 73(2) . .
O1 O9BA C5 27.4(17) . 2_755
C5 O9BA Zr3 99.6(10) 2_755 .
O2 O0CA Zr2 75(2) . .
O2 O0CA C5 25.7(17) . .
C5 O0CA Zr2 100.3(10) . .
O1CA O2CA O7AA 74(3) . .
O0AA O2BA Zr3 62(4) . .
O0AA O2BA C18 32(3) . .
C18 O2BA Zr3 93(2) . .
O2CA O1CA O7AA 63(3) . .
O19 C10 C3 146(5) . .
O19 C10 O1B 103.2 . .
O1B C10 C3 99(4) . .
O1B C13 O1A 105.7 . .
O1A O19 C10 99.0 . .
O19 O1A C13 101.2 . .
C13 O1B C10 104.7 . .
O1F C15 C1 111(6) . .
O1H C15 C1 139(6) . .
O1H C15 O1F 103.2 . .
O1H C16 O1G 105.7 . .
O1G O1F C15 99.0 . .
O1F O1G C16 101.3 . .
C16 O1H C15 104.8 . .
O1C C9 C12 128(7) . .
O1E C9 C12 125(7) . .
O1E C9 O1C 103.2 . .
O1E C17 O1D 105.7 . .
O1D O1C C9 99.0 . .
O1C O1D C17 101.2 . .
C17 O1E C9 104.8 . .
O1I C14 C4AA 113(6) . .
O1K C14 C4AA 139(6) . .
O1K C14 O1I 103.2 . .
O1K C1A O1J 105.7 . .
O1J O1I C14 99.0 . .
O1I O1J C1A 101.2 . .
O1J O1J C1A 111(10) 2_755 .
O1J O1J O1I 148(10) 2_755 .
C1A O1K C14 104.8 . .
O1L C1B C0AA 115(6) . .
O1N C1B C0AA 124(6) . .
O1N C1B O1L 103.21(6) . .
O1N C1C O1M 105.7 . .
O1M O1L C1B 99.0 . .
O1L O1M C1C 101.2 . .
C1C O1N C1B 104.8 . .
O1O C1D C2 151(7) . .
O1Q C1D C2 104(7) . .
O1Q C1D O1O 103.2 . .
O1Q C1E O1P 105.7 . .
O1P O1O C1D 99.0 . .
O1O O1P C1E 101.3 . .
C1E O1Q C1D 104.7 . .
O1S C1H C20 104(8) . .
O1W C1H C20 144(8) . .
O1W C1H O1S 103.2 . .
O1W C1I O1V 105.7 . .
O1V O1S C1H 99.0 . .
O1S O1V C1I 101.2 . .
C1I O1W C1H 104.8 . .
O1R C1F C4 132(7) . .
O1U C1F C4 107(7) . .
O1U C1F O1R 103.2 . .
O1U C1G O1T 105.7 . .
O1T O1R C1F 99.0 . .
O1R O1T C1G 101.24(10) . .
C1G O1U C1F 104.8 . .

loop_
_geom_bond_atom_site_label_1
_geom_bond_atom_site_label_2
_geom_bond_distance
_geom_bond_site_symmetry_2
Zr1 O5 2.140(5) 2_755
Zr1 O5 2.140(5) .
Zr1 O7 2.144(6) 2_755
Zr1 O7 2.144(6) .
Zr1 O10 2.226(6) .
Zr1 O10 2.226(6) 2_755
Zr1 O16 2.220(6) 2_755
Zr1 O16 2.220(6) .
Zr1 O9AA 2.30(3) .
Zr1 O9AA 2.30(3) 2_755
Zr1 O1BA 2.21(3) 2_755
Zr1 O1BA 2.21(3) .
Zr2 O5 2.133(6) 2_755
Zr2 O6 2.277(4) .
Zr2 O7 2.134(6) .
Zr2 O8 2.276(4) .
Zr2 O15 2.227(6) .
Zr2 O20 2.210(6) .
Zr2 O2 2.219(3) .
Zr2 O4 2.220(3) .
Zr2 O1AA 2.058(4) .
Zr2 O11 2.057(4) .
Zr2 O0BA 2.26(3) .
Zr2 O17 2.27(3) .
Zr3 O5 2.141(6) .
Zr3 O6 2.270(4) 2_755
Zr3 O7 2.133(6) .
Zr3 O8 2.275(4) .
Zr3 O22 2.209(6) .
Zr3 O1 2.213(3) .
Zr3 O3 2.221(3) .
Zr3 O0AA 2.232(5) .
Zr3 O1AA 2.065(4) .
Zr3 O11 2.057(4) 2_755
Zr3 O14 2.24(2) .
Zr3 O18 2.21(2) .
Zr4 O6 2.283(5) 2_755
Zr4 O6 2.283(5) .
Zr4 O12 2.220(6) 2_755
Zr4 O12 2.220(6) .
Zr4 O13 2.218(6) .
Zr4 O13 2.218(6) 2_755
Zr4 O1AA 2.038(4) 2_755
Zr4 O1AA 2.038(4) .
Zr4 O11 2.045(4) 2_755
Zr4 O11 2.045(4) .
Zr4 O4BA 2.28(4) 2_755
Zr4 O4BA 2.28(4) .
O5 Zr2 2.133(6) 2_755
O6 Zr3 2.270(4) 2_755
O6 O11 0.687(7) .
O8 O1AA 0.688(7) .
O10 C29 1.292(11) .
O10 O1BA 0.74(3) .
O12 C21 1.253(12) .
O12 O4BA 0.65(3) .
O15 C21 1.301(13) .
O15 O5BA 0.67(3) .
O16 C41 1.290(10) .
O16 O9AA 0.69(3) .
O20 C41 1.255(11) .
O20 O17 0.65(3) .
C21 C34 1.488(11) .
C21 O4BA 1.79(4) .
C21 O5BA 1.83(3) .
O22 C29 1.253(12) .
O22 O18 0.68(2) .
C27 C29 1.504(12) .
C27 C2 1.417(17) .
C27 C4 1.401(18) .
C29 O18 1.86(2) .
C34 C2AA 1.351(16) .
C34 C4AA 1.357(14) .
C41 C5AA 1.520(11) 4_645
C41 O9AA 1.88(3) .
C41 O17 1.80(4) .
O1 C5 1.281(6) 2_755
O1 O9BA 0.72(2) .
O2 C5 1.281(6) .
O2 O0CA 0.71(2) .
O3 C6 1.274(6) .
O3 O14 0.69(2) .
O4 C6 1.272(6) .
O4 O0BA 0.65(2) .
C5 O1 1.281(6) 2_755
C5 C7 1.501(6) .
C5 O9BA 1.88(3) 2_755
C5 O0CA 1.88(3) .
C6 C8 1.508(6) .
C6 O0BA 1.83(3) .
C6 O14 1.88(3) .
C7 C1 1.338(11) .
C7 C3 1.357(10) .
C8 C0AA 1.350(10) .
C8 C12 1.340(11) .
O0AA C18 1.300(12) .
O0AA O2BA 0.82(5) .
C2 C11 1.440(16) .
C2 C1D 1.72(3) .
C4 C1AA 1.403(14) .
C4 C1F 1.71(3) .
C0AA C12 1.418(11) 2_756
C0AA C1B 1.71(3) .
C1AA C19 1.292(18) .
C11 C19 1.296(18) .
C12 C0AA 1.418(11) 2_756
C12 C9 1.72(3) .
O13 C18 1.245(12) .
O13 O3BA 0.60(3) .
C19 C18 1.502(11) 4_746
C1 C3 1.418(9) 2_654
C1 C15 1.72(3) .
C2AA C20 1.460(17) .
C3 C1 1.418(9) 2_654
C3 C10 1.72(3) .
C4AA C3AA 1.358(13) .
C4AA C14 1.72(3) .
C3AA C5AA 1.34(2) .
C5AA C41 1.520(11) 4_655
C5AA C20 1.36(2) .
C18 C19 1.502(11) 4_756
C18 O3BA 1.67(4) .
C18 O2BA 1.92(6) .
O11 Zr3 2.057(4) 2_755
O6AA O8AA 1.18(3) .
O6AA O9 1.23(3) .
O8AA O9 0.95(3) .
O5AA O2AA 1.30(3) .
O5AA O3AA 1.29(3) .
O5AA O4AA 0.66(3) .
O2AA O3AA 1.56(3) .
O2AA O4AA 1.00(3) .
O3AA O4AA 0.89(3) .
C20 C1H 1.70(3) .
O8BA O6BA 1.38(2) .
O8BA O7BA 1.08(3) .
O6BA O7BA 1.05(3) .
O7AA O2CA 1.09(3) .
O7AA O1CA 1.17(4) .
O9BA C5 1.88(3) 2_755
O2CA O1CA 0.83(3) .
C10 O19 1.4314 .
C10 O1B 1.4319 .
C13 O1A 1.4310 .
C13 O1B 1.4201 .
O19 O1A 1.4286 .
C15 O1F 1.4324 .
C15 O1H 1.4314 .
C16 O1G 1.4305 .
C16 O1H 1.4206 .
O1F O1G 1.4279 .
C9 O1C 1.4317 .
C9 O1E 1.4315 .
C17 O1D 1.4322 .
C17 O1E 1.4196 .
O1C O1D 1.4286 .
C14 O1I 1.4316 .
C14 O1K 1.4316 .
C1A O1J 1.4318 .
C1A O1K 1.4192 .
O1I O1J 1.4284 .
O1J O1J 1.04(12) 2_755
C1B O1L 1.4317 .
C1B O1N 1.4311 .
C1C O1M 1.4313 .
C1C O1N 1.4198 .
O1L O1M 1.4285 .
C1D O1O 1.4318 .
C1D O1Q 1.4309 .
C1E O1P 1.4304 .
C1E O1Q 1.4201 .
O1O O1P 1.4278 .
C1H O1S 1.4315 .
C1H O1W 1.4313 .
C1I O1V 1.4311 .
C1I O1W 1.4196 .
O1S O1V 1.4283 .
C1F O1R 1.4317 .
C1F O1U 1.4316 .
C1G O1T 1.4311 .
C1G O1U 1.4198 .
O1R O1T 1.4284 .
